data_4330300
loop_
_publ_author_name
'Ya-Ping Li'
'Hua-Rong Yang'
'Qiang Zhao'
'Wei-Chao Song'
'Jie Han'
'Xian-He Bu'

_publ_section_title
;
 Ratiometric and Selective Fluorescent Sensor for Zn2+ as an "Off-On-Off"
 Switch and Logic Gate
;
_journal_name_full 'Inorganic Chemistry'
_journal_page_first 9642
_journal_page_last 9648
_journal_paper_doi 10.1021/ic300738e
_journal_volume 51
_journal_year 2012
_chemical_formula_sum 'C50 H50 Cl8 N10 O8 Zn2'
_chemical_formula_weight 1329.31
_chemical_name_systematic
; 
 ? 
;
_space_group_IT_number 2
_symmetry_cell_setting triclinic
_symmetry_space_group_name_Hall '-P 1'
_symmetry_space_group_name_H-M 'P -1'
_atom_sites_solution_hydrogens geom
_atom_sites_solution_primary direct
_atom_sites_solution_secondary difmap
_audit_creation_method SHELXL-97
_cell_angle_alpha 97.909(4)
_cell_angle_beta 91.418(8)
_cell_angle_gamma 112.819(9)
_cell_formula_units_Z 2
_cell_length_a 11.916(6)
_cell_length_b 12.247(7)
_cell_length_c 22.673(11)
_cell_measurement_temperature 113
_cell_volume 3010(3)
_computing_cell_refinement 'Bruker XSCANS'
_computing_data_collection 'Bruker XSCANS'
_computing_data_reduction 'Bruker SHELXTL'
_computing_molecular_graphics 'Bruker SHELXTL'
_computing_publication_material 'Bruker SHELXTL'
_computing_structure_refinement 'Bruker SHELXTL'
_computing_structure_solution 'Bruker SHELXTL'
_diffrn_ambient_temperature 113
_diffrn_measured_fraction_theta_full 0.992
_diffrn_measured_fraction_theta_max 0.992
_diffrn_radiation_monochromator graphite
_diffrn_radiation_source 'fine-focus sealed tube'
_diffrn_radiation_type MoK\a
_diffrn_radiation_wavelength 0.71073
_diffrn_reflns_av_R_equivalents 0.0392
_diffrn_reflns_av_sigmaI/netI 0.0607
_diffrn_reflns_limit_h_max 14
_diffrn_reflns_limit_h_min -11
_diffrn_reflns_limit_k_max 14
_diffrn_reflns_limit_k_min -14
_diffrn_reflns_limit_l_max 26
_diffrn_reflns_limit_l_min -26
_diffrn_reflns_number 25150
_diffrn_reflns_theta_full 25.01
_diffrn_reflns_theta_max 25.01
_diffrn_reflns_theta_min 1.82
_exptl_absorpt_coefficient_mu 1.210
_exptl_absorpt_correction_type none
_exptl_crystal_colour Colorless
_exptl_crystal_density_diffrn 1.467
_exptl_crystal_description Prism
_exptl_crystal_F_000 1352
_exptl_crystal_size_max 0.20
_exptl_crystal_size_mid 0.20
_exptl_crystal_size_min 0.20
_refine_diff_density_max 1.656
_refine_diff_density_min -1.207
_refine_diff_density_rms 0.113
_refine_ls_extinction_method none
_refine_ls_goodness_of_fit_ref 1.047
_refine_ls_hydrogen_treatment constr
_refine_ls_matrix_type full
_refine_ls_number_parameters 705
_refine_ls_number_reflns 10512
_refine_ls_number_restraints 2
_refine_ls_restrained_S_all 1.049
_refine_ls_R_factor_all 0.0724
_refine_ls_R_factor_gt 0.0645
_refine_ls_shift/su_max 0.563
_refine_ls_shift/su_mean 0.007
_refine_ls_structure_factor_coef Fsqd
_refine_ls_weighting_details 'calc w=1/[\s^2^(Fo^2^)+(0.0922P)^2^+7.8527P] where P=(Fo^2^+2Fc^2^)/3'
_refine_ls_weighting_scheme calc
_refine_ls_wR_factor_gt 0.1756
_refine_ls_wR_factor_ref 0.1821
_reflns_number_gt 9115
_reflns_number_total 10512
_reflns_threshold_expression >2sigma(I)
_cod_data_source_file ic300738e_si_002_2.cif
_cod_data_source_block 1-Zn
_cod_original_sg_symbol_H-M 'P -1 '
_cod_database_code 4330300

loop_
_symmetry_equiv_pos_as_xyz
'x, y, z'
'-x, -y, -z'

loop_
_atom_site_label
_atom_site_type_symbol
_atom_site_fract_x
_atom_site_fract_y
_atom_site_fract_z
_atom_site_U_iso_or_equiv
_atom_site_adp_type
_atom_site_occupancy
_atom_site_symmetry_multiplicity
_atom_site_calc_flag
_atom_site_refinement_flags
Zn1 Zn 1.18984(5) 1.46450(5) 0.06940(2) 0.02154(16) Uani 1 1 d .
Zn2 Zn 0.25492(5) -0.13797(5) 0.40079(2) 0.02779(17) Uani 1 1 d .
Cl2 Cl 1.17405(11) 1.28063(10) 0.03391(5) 0.0276(3) Uani 1 1 d .
Cl1 Cl 1.29784(11) 1.62079(11) 0.02672(5) 0.0304(3) Uani 1 1 d .
Cl3 Cl 0.35471(11) -0.09212(12) 0.32040(5) 0.0314(3) Uani 1 1 d .
Cl4 Cl 0.18776(16) -0.32442(13) 0.41917(7) 0.0547(5) Uani 1 1 d .
O5 O 0.9568(3) 0.6432(3) 0.27595(14) 0.0205(7) Uani 1 1 d .
O4 O 0.7399(3) 0.4312(3) 0.27665(13) 0.0206(7) Uani 1 1 d .
O3 O 0.5548(3) 0.3825(3) 0.20205(13) 0.0207(7) Uani 1 1 d .
O1 O 0.7705(3) 0.7687(3) 0.13012(13) 0.0188(6) Uani 1 1 d .
O6 O 0.9617(3) 0.8070(3) 0.19749(14) 0.0201(7) Uani 1 1 d .
O2 O 0.5570(3) 0.5502(3) 0.12556(13) 0.0184(6) Uani 1 1 d .
N4 N 0.3356(3) -0.0282(3) 0.48037(16) 0.0197(8) Uani 1 1 d .
N7 N 0.2792(3) 0.1628(3) 0.33696(17) 0.0212(8) Uani 1 1 d .
N5 N 0.8951(3) 1.1917(3) 0.12556(16) 0.0210(8) Uani 1 1 d .
N3 N 0.1164(3) -0.0754(4) 0.40353(17) 0.0256(9) Uani 1 1 d .
C18 C 0.2697(4) 0.1165(4) 0.3871(2) 0.0212(9) Uani 1 1 d .
C44 C 1.0222(4) 1.1198(4) 0.18014(19) 0.0190(9) Uani 1 1 d .
C35 C 0.4967(4) 0.2560(4) 0.36440(19) 0.0183(9) Uani 1 1 d .
C25 C 0.9151(4) 1.0993(4) 0.14288(19) 0.0187(9) Uani 1 1 d .
C43 C 1.0391(4) 1.0219(4) 0.1998(2) 0.0199(9) Uani 1 1 d .
H43A H 1.1078 1.0355 0.2248 0.024 Uiso 1 1 calc R
N2 N 1.2457(3) 1.5135(3) 0.15962(17) 0.0213(8) Uani 1 1 d .
C36 C 0.6152(4) 0.3257(4) 0.3496(2) 0.0195(9) Uani 1 1 d .
H36A H 0.6826 0.3443 0.3766 0.023 Uiso 1 1 calc R
C42 C 0.9545(4) 0.9075(4) 0.18218(19) 0.0191(9) Uani 1 1 d .
C6 C 0.9814(4) 1.3009(4) 0.14128(19) 0.0181(9) Uani 1 1 d .
N1 N 1.0262(3) 1.4734(3) 0.08778(16) 0.0191(8) Uani 1 1 d .
N8 N 0.4840(3) 0.2141(3) 0.41716(16) 0.0202(8) Uani 1 1 d .
N6 N 1.1082(3) 1.2322(3) 0.19700(16) 0.0198(8) Uani 1 1 d .
C19 C 0.3734(4) 0.1418(4) 0.42748(19) 0.0184(9) Uani 1 1 d .
C38 C 0.8443(4) 0.4700(4) 0.3199(2) 0.0221(10) Uani 1 1 d .
H38A H 0.8499 0.4012 0.3343 0.027 Uiso 1 1 calc R
H38B H 0.8356 0.5232 0.3537 0.027 Uiso 1 1 calc R
C24 C 0.3423(4) -0.0749(4) 0.5298(2) 0.0249(10) Uani 1 1 d .
H24A H 0.3174 -0.1576 0.5267 0.030 Uiso 1 1 calc R
C33 C 0.4108(4) 0.2739(4) 0.2682(2) 0.0200(9) Uani 1 1 d .
H33A H 0.3438 0.2589 0.2416 0.024 Uiso 1 1 calc R
C11 C 1.3775(4) 1.6579(4) 0.2395(2) 0.0281(11) Uani 1 1 d .
H11A H 1.4408 1.7322 0.2520 0.034 Uiso 1 1 calc R
C27 C 0.8460(4) 0.8863(4) 0.14410(19) 0.0177(9) Uani 1 1 d .
C31 C 0.4521(4) 0.3640(4) 0.1607(2) 0.0218(10) Uani 1 1 d .
H31A H 0.3990 0.3986 0.1798 0.026 Uiso 1 1 calc R
H31B H 0.4052 0.2788 0.1479 0.026 Uiso 1 1 calc R
C39 C 0.9577(4) 0.5346(4) 0.2905(2) 0.0194(9) Uani 1 1 d .
H39A H 1.0293 0.5518 0.3174 0.023 Uiso 1 1 calc R
H39B H 0.9618 0.4839 0.2545 0.023 Uiso 1 1 calc R
C1 C 1.0002(4) 1.5646(4) 0.0729(2) 0.0223(10) Uani 1 1 d .
H1A H 1.0505 1.6133 0.0480 0.027 Uiso 1 1 calc R
C26 C 0.8274(4) 0.9802(4) 0.12563(19) 0.0186(9) Uani 1 1 d .
H26A H 0.7571 0.9659 0.1017 0.022 Uiso 1 1 calc R
C21 C 0.4145(4) 0.1671(4) 0.5387(2) 0.0240(10) Uani 1 1 d .
H21A H 0.4386 0.2495 0.5410 0.029 Uiso 1 1 calc R
C28 C 0.6580(4) 0.7426(4) 0.09444(19) 0.0196(9) Uani 1 1 d .
H28A H 0.6754 0.7826 0.0597 0.024 Uiso 1 1 calc R
H28B H 0.6047 0.7710 0.1177 0.024 Uiso 1 1 calc R
C4 C 0.8492(4) 1.4176(4) 0.14297(19) 0.0200(9) Uani 1 1 d .
H4A H 0.7967 1.3649 0.1656 0.024 Uiso 1 1 calc R
C7 C 1.0898(4) 1.3210(4) 0.17724(19) 0.0184(9) Uani 1 1 d .
C41 C 1.0663(4) 0.8239(4) 0.2367(2) 0.0205(9) Uani 1 1 d .
H41A H 1.0648 0.8692 0.2751 0.025 Uiso 1 1 calc R
H41B H 1.1412 0.8680 0.2195 0.025 Uiso 1 1 calc R
C34 C 0.3931(4) 0.2300(4) 0.3237(2) 0.0191(9) Uani 1 1 d .
C9 C 1.2266(4) 1.4741(4) 0.2602(2) 0.0240(10) Uani 1 1 d .
H9A H 1.1882 1.4233 0.2870 0.029 Uiso 1 1 calc R
C37 C 0.6306(4) 0.3655(4) 0.29608(19) 0.0184(9) Uani 1 1 d .
C32 C 0.5256(4) 0.3377(4) 0.25422(19) 0.0190(9) Uani 1 1 d .
C8 C 1.1898(4) 1.4411(4) 0.1999(2) 0.0204(9) Uani 1 1 d .
C30 C 0.5012(4) 0.4236(4) 0.10749(19) 0.0202(9) Uani 1 1 d .
H30A H 0.5608 0.3947 0.0910 0.024 Uiso 1 1 calc R
H30B H 0.4352 0.4037 0.0768 0.024 Uiso 1 1 calc R
C22 C 0.4218(4) 0.1182(5) 0.5899(2) 0.0269(11) Uani 1 1 d .
H22A H 0.4512 0.1676 0.6266 0.032 Uiso 1 1 calc R
C3 C 0.8261(4) 1.5142(4) 0.1287(2) 0.0218(10) Uani 1 1 d .
H3A H 0.7599 1.5286 0.1432 0.026 Uiso 1 1 calc R
C29 C 0.5969(4) 0.6089(4) 0.07522(19) 0.0176(9) Uani 1 1 d .
H29A H 0.5274 0.5902 0.0468 0.021 Uiso 1 1 calc R
H29B H 0.6539 0.5800 0.0557 0.021 Uiso 1 1 calc R
C5 C 0.9513(4) 1.4006(4) 0.12302(19) 0.0189(9) Uani 1 1 d .
C40 C 1.0610(4) 0.7022(4) 0.2446(2) 0.0211(10) Uani 1 1 d .
H40A H 1.0550 0.6546 0.2058 0.025 Uiso 1 1 calc R
H40B H 1.1351 0.7106 0.2670 0.025 Uiso 1 1 calc R
C20 C 0.3709(4) 0.0918(4) 0.4844(2) 0.0193(9) Uani 1 1 d .
C12 C 1.3377(4) 1.6192(4) 0.1804(2) 0.0243(10) Uani 1 1 d .
H12A H 1.3763 1.6687 0.1531 0.029 Uiso 1 1 calc R
C23 C 0.3848(4) -0.0043(5) 0.5853(2) 0.0262(11) Uani 1 1 d .
H23A H 0.3884 -0.0390 0.6189 0.031 Uiso 1 1 calc R
C17 C 0.1417(4) 0.0396(4) 0.3975(2) 0.0235(10) Uani 1 1 d .
C13 C -0.0002(4) -0.1475(5) 0.4110(2) 0.0354(13) Uani 1 1 d .
H13A H -0.0177 -0.2266 0.4155 0.042 Uiso 1 1 calc R
C10 C 1.3215(4) 1.5841(4) 0.2801(2) 0.0279(11) Uani 1 1 d .
H10A H 1.3471 1.6080 0.3206 0.033 Uiso 1 1 calc R
C2 C 0.9022(4) 1.5887(4) 0.0930(2) 0.0226(10) Uani 1 1 d .
H2A H 0.8880 1.6534 0.0827 0.027 Uiso 1 1 calc R
C16 C 0.0517(5) 0.0844(6) 0.3954(3) 0.0438(14) Uani 1 1 d .
H16A H 0.0707 0.1631 0.3896 0.053 Uiso 1 1 calc R
C14 C -0.0929(5) -0.1076(6) 0.4119(3) 0.0448(15) Uani 1 1 d .
H14A H -0.1714 -0.1576 0.4190 0.054 Uiso 1 1 calc R
C15 C -0.0680(5) 0.0090(7) 0.4021(4) 0.0569(18) Uani 1 1 d .
H15A H -0.1306 0.0362 0.4001 0.068 Uiso 1 1 calc R
Cl6 Cl 0.63238(14) 0.63344(13) 0.32920(7) 0.0435(3) Uani 1 1 d .
Cl5 Cl 0.71484(14) 0.84361(14) 0.26972(7) 0.0454(4) Uani 1 1 d .
Cl8 Cl 0.3927(2) 0.4757(2) 0.42461(10) 0.0822(6) Uani 1 1 d .
Cl7 Cl 0.2363(3) 0.3741(3) 0.51372(14) 0.1200(11) Uani 1 1 d .
C45 C 0.6977(4) 0.6911(5) 0.2639(2) 0.0278(11) Uani 1 1 d .
H45A H 0.7767 0.6862 0.2606 0.033 Uiso 1 1 calc R
H45B H 0.6449 0.6439 0.2284 0.033 Uiso 1 1 calc R
C46 C 0.3236(9) 0.5022(9) 0.4890(4) 0.087(3) Uani 1 1 d .
H46A H 0.3865 0.5529 0.5203 0.105 Uiso 1 1 calc R
H46B H 0.2732 0.5452 0.4807 0.105 Uiso 1 1 calc R
N10 N 0.5780(8) 0.8934(9) 0.9937(6) 0.138(5) Uani 1 1 d D
C48 C 0.8702(9) 0.0579(11) 0.9585(4) 0.112(4) Uani 1 1 d .
H48A H 0.8622 -0.0193 0.9670 0.169 Uiso 1 1 calc R
H48B H 0.8583 0.1041 0.9937 0.169 Uiso 1 1 calc R
H48C H 0.9504 0.0990 0.9462 0.169 Uiso 1 1 calc R
C49 C 0.4838(11) 0.8926(11) 0.9789(7) 0.182(9) Uani 1 1 d D
N9 N 0.7018(14) 0.019(2) 0.8699(6) 0.236(10) Uani 1 1 d .
C47 C 0.7810(17) 0.043(2) 0.9118(7) 0.198(9) Uani 1 1 d .
C50 C 0.3748(14) 0.8572(12) 0.9389(7) 0.240(12) Uani 1 1 d D
H50A H 0.3933 0.9022 0.9064 0.361 Uiso 1 1 calc R
H50B H 0.3126 0.8727 0.9602 0.361 Uiso 1 1 calc R
H50C H 0.3461 0.7731 0.9235 0.361 Uiso 1 1 calc R
O1W O 0.2349(16) 0.8528(9) 0.7250(6) 0.237(8) Uani 1 1 d .
O2W O 0.6030(17) 0.0695(13) 0.2181(6) 0.231(7) Uani 1 1 d .

loop_
_atom_site_aniso_label
_atom_site_aniso_U_11
_atom_site_aniso_U_22
_atom_site_aniso_U_33
_atom_site_aniso_U_23
_atom_site_aniso_U_13
_atom_site_aniso_U_12
Zn1 0.0206(3) 0.0227(3) 0.0225(3) 0.0049(2) 0.0049(2) 0.0093(2)
Zn2 0.0311(3) 0.0240(3) 0.0254(3) 0.0004(2) -0.0056(2) 0.0096(3)
Cl2 0.0304(6) 0.0249(6) 0.0290(6) 0.0036(5) 0.0071(5) 0.0125(5)
Cl1 0.0289(6) 0.0299(6) 0.0307(6) 0.0094(5) 0.0073(5) 0.0080(5)
Cl3 0.0276(6) 0.0378(7) 0.0274(6) -0.0040(5) -0.0025(5) 0.0148(5)
Cl4 0.0732(11) 0.0251(7) 0.0530(9) 0.0048(6) -0.0273(8) 0.0081(7)
O5 0.0159(15) 0.0199(16) 0.0289(17) 0.0103(13) 0.0064(12) 0.0083(13)
O4 0.0127(14) 0.0245(17) 0.0217(16) 0.0085(13) 0.0002(12) 0.0027(13)
O3 0.0145(15) 0.0252(17) 0.0200(16) 0.0095(13) -0.0002(12) 0.0036(13)
O1 0.0143(14) 0.0182(16) 0.0226(16) 0.0039(12) -0.0017(12) 0.0052(13)
O6 0.0157(15) 0.0166(15) 0.0272(17) 0.0059(13) -0.0037(12) 0.0049(13)
O2 0.0202(15) 0.0183(16) 0.0153(15) 0.0051(12) 0.0014(12) 0.0053(13)
N4 0.0177(18) 0.023(2) 0.0198(19) 0.0059(15) 0.0029(14) 0.0081(16)
N7 0.0167(18) 0.022(2) 0.025(2) 0.0087(16) 0.0052(15) 0.0059(16)
N5 0.0218(19) 0.022(2) 0.0203(19) 0.0062(15) 0.0025(15) 0.0081(17)
N3 0.0183(19) 0.033(2) 0.020(2) 0.0057(17) 0.0013(15) 0.0035(17)
C18 0.017(2) 0.023(2) 0.022(2) 0.0042(18) 0.0024(17) 0.0067(19)
C44 0.016(2) 0.020(2) 0.018(2) 0.0040(17) 0.0011(17) 0.0043(18)
C35 0.021(2) 0.016(2) 0.020(2) 0.0043(17) 0.0030(17) 0.0081(18)
C25 0.017(2) 0.022(2) 0.019(2) 0.0059(17) 0.0027(17) 0.0087(19)
C43 0.018(2) 0.021(2) 0.022(2) 0.0087(18) -0.0013(17) 0.0067(19)
N2 0.0181(19) 0.019(2) 0.026(2) 0.0033(16) 0.0022(15) 0.0073(16)
C36 0.016(2) 0.020(2) 0.022(2) 0.0043(18) -0.0007(17) 0.0053(18)
C42 0.019(2) 0.021(2) 0.018(2) 0.0049(17) 0.0004(17) 0.0079(19)
C6 0.018(2) 0.021(2) 0.016(2) 0.0046(17) 0.0046(16) 0.0078(19)
N1 0.0203(19) 0.0182(19) 0.0200(19) 0.0042(15) 0.0024(15) 0.0084(16)
N8 0.0205(19) 0.0197(19) 0.0206(19) 0.0034(15) 0.0042(15) 0.0080(16)
N6 0.0204(19) 0.0179(19) 0.0195(19) 0.0033(15) 0.0012(15) 0.0056(16)
C19 0.019(2) 0.019(2) 0.019(2) 0.0022(17) 0.0043(17) 0.0092(18)
C38 0.016(2) 0.026(2) 0.022(2) 0.0092(19) -0.0014(17) 0.0052(19)
C24 0.021(2) 0.027(3) 0.027(3) 0.011(2) 0.0040(19) 0.008(2)
C33 0.018(2) 0.020(2) 0.022(2) 0.0057(18) -0.0014(17) 0.0075(19)
C11 0.021(2) 0.022(2) 0.036(3) -0.004(2) 0.001(2) 0.006(2)
C27 0.016(2) 0.019(2) 0.018(2) 0.0030(17) 0.0034(16) 0.0062(18)
C31 0.016(2) 0.025(2) 0.022(2) 0.0100(19) -0.0023(17) 0.0045(19)
C39 0.014(2) 0.022(2) 0.021(2) 0.0061(18) -0.0021(17) 0.0055(18)
C1 0.025(2) 0.020(2) 0.021(2) 0.0024(18) 0.0000(18) 0.0076(19)
C26 0.015(2) 0.022(2) 0.020(2) 0.0035(18) -0.0002(16) 0.0085(18)
C21 0.023(2) 0.027(2) 0.024(2) 0.0006(19) 0.0018(18) 0.012(2)
C28 0.015(2) 0.026(2) 0.019(2) 0.0042(18) -0.0014(17) 0.0084(19)
C4 0.017(2) 0.021(2) 0.020(2) 0.0045(18) 0.0002(17) 0.0054(18)
C7 0.016(2) 0.017(2) 0.021(2) 0.0037(17) 0.0021(17) 0.0041(18)
C41 0.015(2) 0.019(2) 0.026(2) 0.0062(18) -0.0049(17) 0.0042(18)
C34 0.015(2) 0.019(2) 0.023(2) 0.0036(18) 0.0002(17) 0.0069(18)
C9 0.023(2) 0.026(3) 0.024(2) 0.0023(19) 0.0007(18) 0.011(2)
C37 0.016(2) 0.018(2) 0.022(2) 0.0013(17) 0.0020(17) 0.0080(18)
C32 0.018(2) 0.021(2) 0.020(2) 0.0056(18) 0.0015(17) 0.0086(18)
C8 0.015(2) 0.018(2) 0.029(2) 0.0058(18) 0.0037(18) 0.0076(18)
C30 0.019(2) 0.019(2) 0.017(2) 0.0024(17) -0.0015(17) 0.0027(19)
C22 0.027(2) 0.039(3) 0.017(2) -0.001(2) 0.0037(18) 0.017(2)
C3 0.015(2) 0.026(2) 0.024(2) -0.0025(19) -0.0025(17) 0.0110(19)
C29 0.019(2) 0.020(2) 0.016(2) 0.0045(17) -0.0007(16) 0.0087(18)
C5 0.018(2) 0.021(2) 0.015(2) -0.0001(17) -0.0016(16) 0.0059(18)
C40 0.012(2) 0.025(2) 0.024(2) 0.0083(19) 0.0002(17) 0.0040(18)
C20 0.013(2) 0.023(2) 0.021(2) 0.0047(18) 0.0037(16) 0.0055(18)
C12 0.022(2) 0.020(2) 0.033(3) 0.0043(19) 0.0067(19) 0.010(2)
C23 0.024(2) 0.042(3) 0.018(2) 0.012(2) 0.0027(18) 0.016(2)
C17 0.018(2) 0.027(3) 0.023(2) 0.0063(19) 0.0033(18) 0.006(2)
C13 0.025(3) 0.035(3) 0.033(3) 0.010(2) 0.003(2) -0.004(2)
C10 0.023(2) 0.030(3) 0.027(3) -0.004(2) -0.0018(19) 0.010(2)
C2 0.026(2) 0.022(2) 0.021(2) 0.0030(18) -0.0038(18) 0.011(2)
C16 0.027(3) 0.042(3) 0.066(4) 0.013(3) 0.007(3) 0.016(3)
C14 0.018(3) 0.052(4) 0.052(4) 0.010(3) 0.011(2) -0.001(3)
C15 0.020(3) 0.060(4) 0.092(5) 0.014(4) 0.013(3) 0.016(3)
Cl6 0.0512(8) 0.0358(8) 0.0464(8) 0.0079(6) 0.0098(6) 0.0196(7)
Cl5 0.0526(9) 0.0408(8) 0.0439(8) 0.0110(6) 0.0147(7) 0.0176(7)
Cl8 0.1112(17) 0.0737(14) 0.0760(14) 0.0127(11) 0.0295(12) 0.0504(13)
Cl7 0.165(3) 0.0895(19) 0.107(2) 0.0513(16) 0.063(2) 0.0369(19)
C45 0.026(2) 0.031(3) 0.028(3) 0.004(2) 0.005(2) 0.012(2)
C46 0.100(7) 0.087(7) 0.083(6) 0.015(5) 0.023(5) 0.045(6)
N10 0.067(5) 0.095(7) 0.263(14) 0.118(8) 0.010(7) 0.013(5)
C48 0.088(7) 0.142(10) 0.049(5) 0.005(6) 0.008(5) -0.015(7)
C49 0.124(10) 0.113(10) 0.210(15) 0.105(10) -0.094(11) -0.081(9)
N9 0.159(12) 0.51(3) 0.110(10) 0.068(15) 0.057(9) 0.195(17)
C47 0.168(15) 0.40(3) 0.080(9) 0.018(13) 0.060(10) 0.179(19)
C50 0.261(18) 0.118(10) 0.187(14) 0.115(10) -0.168(14) -0.112(11)
O1W 0.45(2) 0.130(8) 0.271(14) 0.128(9) 0.292(15) 0.214(12)
O2W 0.39(2) 0.202(13) 0.213(13) 0.089(11) 0.186(14) 0.209(15)

loop_
_atom_type_symbol
_atom_type_description
_atom_type_scat_dispersion_real
_atom_type_scat_dispersion_imag
_atom_type_scat_source
C C 0.0033 0.0016 'International Tables Vol C Tables 4.2.6.8 and 6.1.1.4'
H H 0.0000 0.0000 'International Tables Vol C Tables 4.2.6.8 and 6.1.1.4'
N N 0.0061 0.0033 'International Tables Vol C Tables 4.2.6.8 and 6.1.1.4'
O O 0.0106 0.0060 'International Tables Vol C Tables 4.2.6.8 and 6.1.1.4'
Zn Zn 0.2839 1.4301 'International Tables Vol C Tables 4.2.6.8 and 6.1.1.4'
Cl Cl 0.1484 0.1585 'International Tables Vol C Tables 4.2.6.8 and 6.1.1.4'

loop_
_geom_angle_atom_site_label_1
_geom_angle_atom_site_label_2
_geom_angle_atom_site_label_3
_geom_angle
N1 Zn1 N2 89.02(15)
N1 Zn1 Cl1 108.85(11)
N2 Zn1 Cl1 106.16(11)
N1 Zn1 Cl2 113.46(11)
N2 Zn1 Cl2 112.77(11)
Cl1 Zn1 Cl2 121.61(6)
N4 Zn2 N3 89.99(15)
N4 Zn2 Cl4 106.64(12)
N3 Zn2 Cl4 110.89(13)
N4 Zn2 Cl3 116.45(11)
N3 Zn2 Cl3 109.43(12)
Cl4 Zn2 Cl3 119.55(7)
C39 O5 C40 110.7(3)
C37 O4 C38 115.5(3)
C32 O3 C31 115.6(3)
C27 O1 C28 116.0(3)
C42 O6 C41 116.6(3)
C30 O2 C29 110.4(3)
C24 N4 C20 119.4(4)
C24 N4 Zn2 120.7(3)
C20 N4 Zn2 119.6(3)
C18 N7 C34 117.2(4)
C6 N5 C25 117.6(4)
C17 N3 C13 118.8(4)
C17 N3 Zn2 119.6(3)
C13 N3 Zn2 121.6(4)
N7 C18 C19 122.0(4)
N7 C18 C17 114.1(4)
C19 C18 C17 124.0(4)
N6 C44 C43 119.3(4)
N6 C44 C25 120.7(4)
C43 C44 C25 120.0(4)
N8 C35 C36 119.0(4)
N8 C35 C34 121.1(4)
C36 C35 C34 119.9(4)
N5 C25 C26 120.0(4)
N5 C25 C44 120.9(4)
C26 C25 C44 119.1(4)
C42 C43 C44 120.1(4)
C12 N2 C8 117.9(4)
C12 N2 Zn1 120.6(3)
C8 N2 Zn1 121.4(3)
C37 C36 C35 120.0(4)
O6 C42 C43 125.4(4)
O6 C42 C27 114.6(4)
C43 C42 C27 120.0(4)
N5 C6 C7 121.4(4)
N5 C6 C5 115.0(4)
C7 C6 C5 123.4(4)
C1 N1 C5 118.5(4)
C1 N1 Zn1 119.8(3)
C5 N1 Zn1 120.9(3)
C19 N8 C35 117.4(4)
C7 N6 C44 117.5(4)
N8 C19 C18 121.4(4)
N8 C19 C20 113.2(4)
C18 C19 C20 125.4(4)
O4 C38 C39 108.8(3)
N4 C24 C23 122.3(5)
C32 C33 C34 119.8(4)
C12 C11 C10 118.5(4)
O1 C27 C26 126.0(4)
O1 C27 C42 113.5(4)
C26 C27 C42 120.5(4)
O3 C31 C30 108.2(3)
O5 C39 C38 110.1(4)
N1 C1 C2 123.0(4)
C27 C26 C25 120.2(4)
C20 C21 C22 119.5(5)
O1 C28 C29 108.2(3)
C5 C4 C3 119.3(4)
N6 C7 C6 121.7(4)
N6 C7 C8 112.6(4)
C6 C7 C8 125.6(4)
O6 C41 C40 108.0(3)
N7 C34 C33 120.0(4)
N7 C34 C35 120.6(4)
C33 C34 C35 119.3(4)
C8 C9 C10 119.1(5)
C36 C37 O4 125.2(4)
C36 C37 C32 120.2(4)
O4 C37 C32 114.6(4)
C33 C32 O3 125.4(4)
C33 C32 C37 120.8(4)
O3 C32 C37 113.8(4)
N2 C8 C9 121.4(4)
N2 C8 C7 118.6(4)
C9 C8 C7 119.9(4)
O2 C30 C31 109.5(3)
C23 C22 C21 119.0(4)
C2 C3 C4 119.5(4)
O2 C29 C28 110.5(3)
N1 C5 C4 121.3(4)
N1 C5 C6 118.9(4)
C4 C5 C6 119.8(4)
O5 C40 C41 109.5(4)
N4 C20 C21 121.0(4)
N4 C20 C19 117.8(4)
C21 C20 C19 120.9(4)
N2 C12 C11 123.6(5)
C22 C23 C24 119.0(4)
N3 C17 C16 122.2(4)
N3 C17 C18 118.0(4)
C16 C17 C18 119.6(5)
N3 C13 C14 122.1(5)
C11 C10 C9 119.5(5)
C3 C2 C1 118.3(4)
C17 C16 C15 118.5(6)
C13 C14 C15 119.0(5)
C16 C15 C14 119.3(6)
Cl5 C45 Cl6 108.9(3)
Cl7 C46 Cl8 112.6(6)
N10 C49 C50 155(2)
N9 C47 C48 174(2)

loop_
_geom_bond_atom_site_label_1
_geom_bond_atom_site_label_2
_geom_bond_distance
Zn1 N1 2.045(4)
Zn1 N2 2.067(4)
Zn1 Cl1 2.2174(15)
Zn1 Cl2 2.2180(17)
Zn2 N4 2.057(4)
Zn2 N3 2.072(4)
Zn2 Cl4 2.2112(19)
Zn2 Cl3 2.2186(16)
O5 C39 1.418(5)
O5 C40 1.434(5)
O4 C37 1.360(5)
O4 C38 1.445(5)
O3 C32 1.368(5)
O3 C31 1.448(5)
O1 C27 1.357(5)
O1 C28 1.448(5)
O6 C42 1.357(5)
O6 C41 1.443(5)
O2 C30 1.424(5)
O2 C29 1.426(5)
N4 C24 1.340(6)
N4 C20 1.352(6)
N7 C18 1.326(6)
N7 C34 1.354(6)
N5 C6 1.326(6)
N5 C25 1.348(6)
N3 C17 1.349(6)
N3 C13 1.356(6)
C18 C19 1.426(6)
C18 C17 1.495(6)
C44 N6 1.355(6)
C44 C43 1.417(6)
C44 C25 1.430(6)
C35 N8 1.355(6)
C35 C36 1.415(6)
C35 C34 1.427(6)
C25 C26 1.419(6)
C43 C42 1.367(6)
N2 C12 1.343(6)
N2 C8 1.363(6)
C36 C37 1.360(6)
C42 C27 1.452(6)
C6 C7 1.428(6)
C6 C5 1.505(6)
N1 C1 1.350(6)
N1 C5 1.359(6)
N8 C19 1.320(6)
N6 C7 1.321(6)
C19 C20 1.498(6)
C38 C39 1.501(6)
C24 C23 1.384(7)
C33 C32 1.358(6)
C33 C34 1.423(6)
C11 C12 1.364(7)
C11 C10 1.380(7)
C27 C26 1.368(6)
C31 C30 1.508(6)
C1 C2 1.384(7)
C21 C20 1.386(6)
C21 C22 1.392(7)
C28 C29 1.505(6)
C4 C5 1.388(6)
C4 C3 1.391(6)
C7 C8 1.500(6)
C41 C40 1.502(6)
C9 C8 1.380(7)
C9 C10 1.387(7)
C37 C32 1.451(6)
C22 C23 1.378(7)
C3 C2 1.382(7)
C17 C16 1.383(7)
C13 C14 1.371(8)
C16 C15 1.392(8)
C14 C15 1.392(10)
Cl6 C45 1.793(5)
Cl5 C45 1.784(5)
Cl8 C46 1.746(9)
Cl7 C46 1.692(10)
N10 C49 1.160(12)
C48 C47 1.42(2)
C49 C50 1.448(12)
N9 C47 1.244(19)
